data_4507658
loop_
_publ_author_name
'Stilinovi\'c, Vladimir'
'Kaitner, Branko'

_publ_section_title
;
 Structural and Thermodynamic Insight into Solid State Phase Transition
 Mechanism of a 1,3,3&#x2032;-Triketone
;
_journal_issue 4
_journal_name_full 'Crystal Growth &amp; Design'
_journal_page_first 1703
_journal_paper_doi 10.1021/cg400016z
_journal_volume 13
_journal_year 2013
_chemical_formula_moiety 'C19 H32 O3'
_chemical_formula_sum 'C19 H32 O3'
_chemical_formula_weight 308.45
_chemical_name_systematic
;
dipivaloyl-3-cyclopentylpropanoylmethane
;
_space_group_IT_number 2
_symmetry_cell_setting triclinic
_symmetry_space_group_name_Hall '-P 1'
_symmetry_space_group_name_H-M 'P -1'
_atom_sites_solution_hydrogens geom
_atom_sites_solution_primary direct
_atom_sites_solution_secondary difmap
_audit_creation_date 2013-01-02T15:17:21-00:00
_audit_creation_method 'WinGX routine CIF_UPDATE'
_cell_angle_alpha 85.310(16)
_cell_angle_beta 79.891(13)
_cell_angle_gamma 87.302(13)
_cell_formula_units_Z 2
_cell_length_a 5.5767(7)
_cell_length_b 11.307(2)
_cell_length_c 14.360(3)
_cell_measurement_reflns_used 231
_cell_measurement_temperature 100.0(2)
_cell_measurement_theta_max 52.0
_cell_measurement_theta_min 4.6
_cell_volume 887.9(3)
_computing_structure_refinement 'SHELXL-97 (Sheldrick, 1997)'
_computing_structure_solution 'SHELXS-97 (Sheldrick, 1990)'
_diffrn_ambient_temperature 100.0(2)
_diffrn_measured_fraction_theta_full 0.948
_diffrn_measured_fraction_theta_max 0.948
_diffrn_measurement_device_type
;
Oxford Diffraction Xcalibur CCD
diffractometer
;
_diffrn_measurement_method '\w scan'
_diffrn_radiation_monochromator graphite
_diffrn_radiation_source 'fine-focus sealed tube'
_diffrn_radiation_type MoK\a
_diffrn_radiation_wavelength 0.71073
_diffrn_reflns_av_R_equivalents 0.1162
_diffrn_reflns_av_unetI/netI 0.2644
_diffrn_reflns_limit_h_max 4
_diffrn_reflns_limit_h_min -6
_diffrn_reflns_limit_k_max 13
_diffrn_reflns_limit_k_min -13
_diffrn_reflns_limit_l_max 17
_diffrn_reflns_limit_l_min -16
_diffrn_reflns_number 6910
_diffrn_reflns_theta_full 25
_diffrn_reflns_theta_max 25
_diffrn_reflns_theta_min 3.71
_diffrn_standards_number 27
_exptl_absorpt_coefficient_mu 0.076
_exptl_absorpt_correction_type none
_exptl_crystal_colour colourless
_exptl_crystal_density_diffrn 1.154
_exptl_crystal_density_method 'not measured'
_exptl_crystal_description block
_exptl_crystal_F_000 340
_exptl_crystal_size_max 0.36
_exptl_crystal_size_mid 0.27
_exptl_crystal_size_min 0.19
_refine_diff_density_max 0.311
_refine_diff_density_min -0.228
_refine_diff_density_rms 0.056
_refine_ls_extinction_method none
_refine_ls_goodness_of_fit_ref 0.814
_refine_ls_hydrogen_treatment constr
_refine_ls_matrix_type full
_refine_ls_number_parameters 205
_refine_ls_number_reflns 2980
_refine_ls_number_restraints 0
_refine_ls_restrained_S_all 0.814
_refine_ls_R_factor_all 0.2033
_refine_ls_R_factor_gt 0.067
_refine_ls_shift/su_max 0
_refine_ls_shift/su_mean 0
_refine_ls_structure_factor_coef Fsqd
_refine_ls_weighting_details 'calc w=1/[\s^2^(Fo^2^)+(0.0940P)^2^+0.0000P] where P=(Fo^2^+2Fc^2^)/3'
_refine_ls_weighting_scheme calc
_refine_ls_wR_factor_gt 0.1401
_refine_ls_wR_factor_ref 0.1843
_reflns_number_gt 1226
_reflns_number_total 2980
_reflns_threshold_expression >2sigma(I)
_cod_data_source_file cg400016z_si_002.cif
_cod_data_source_block dp(cpp)m_L_100K
_cod_original_cell_volume 888.0(3)
_cod_database_code 4507658

loop_
_symmetry_equiv_pos_as_xyz
'x, y, z'
'-x, -y, -z'

loop_
_atom_site_label
_atom_site_type_symbol
_atom_site_fract_x
_atom_site_fract_y
_atom_site_fract_z
_atom_site_U_iso_or_equiv
_atom_site_adp_type
_atom_site_occupancy
_atom_site_symmetry_multiplicity
_atom_site_calc_flag
_atom_site_refinement_flags
O1 O 0.8500(5) 0.5197(3) 0.1665(2) 0.0324(8) Uani 1 1 d .
O2 O 1.0916(5) 0.7710(3) 0.1126(2) 0.0331(8) Uani 1 1 d .
O3 O 0.8320(5) 0.7029(3) 0.3196(2) 0.0371(9) Uani 1 1 d .
C15 C 0.1934(7) 0.3556(3) 0.3163(3) 0.0292(12) Uani 1 1 d .
H15 H 0.09 0.3698 0.2677 0.035 Uiso 1 1 calc R
C2 C 0.6758(8) 0.5823(4) 0.1915(3) 0.0260(11) Uani 1 1 d .
C9 C 0.6060(7) 0.8828(4) 0.2968(3) 0.0254(11) Uani 1 1 d .
C14 C 0.4458(7) 0.4044(3) 0.2747(3) 0.0277(11) Uani 1 1 d .
H14A H 0.5486 0.3946 0.3229 0.033 Uiso 1 1 calc R
H14B H 0.5204 0.3586 0.2223 0.033 Uiso 1 1 calc R
C1 C 0.6851(7) 0.7165(4) 0.1760(3) 0.0224(11) Uani 1 1 d .
H1 H 0.5305 0.7485 0.1594 0.027 Uiso 1 1 calc R
C13 C 0.4334(7) 0.5334(4) 0.2401(3) 0.0285(11) Uani 1 1 d .
H13A H 0.3701 0.5794 0.2937 0.034 Uiso 1 1 calc R
H13B H 0.3192 0.5437 0.1961 0.034 Uiso 1 1 calc R
C4 C 0.7204(7) 0.7636(4) 0.2687(3) 0.0272(11) Uani 1 1 d .
C3 C 0.8933(7) 0.7495(3) 0.0947(3) 0.0240(11) Uani 1 1 d .
C12 C 0.3300(7) 0.8813(4) 0.2996(3) 0.0335(12) Uani 1 1 d .
H12A H 0.264 0.8155 0.3411 0.05 Uiso 1 1 calc R
H12B H 0.2978 0.8734 0.2369 0.05 Uiso 1 1 calc R
H12C H 0.2554 0.954 0.3225 0.05 Uiso 1 1 calc R
C5 C 0.8462(7) 0.7535(4) -0.0057(3) 0.0270(11) Uani 1 1 d .
C17 C -0.0527(8) 0.2074(4) 0.4087(4) 0.0359(13) Uani 1 1 d .
H17A H -0.1788 0.2017 0.3708 0.043 Uiso 1 1 calc R
H17B H -0.0506 0.1362 0.4511 0.043 Uiso 1 1 calc R
C19 C 0.0664(8) 0.4129(4) 0.4042(3) 0.0334(12) Uani 1 1 d .
H19A H -0.0326 0.4813 0.387 0.04 Uiso 1 1 calc R
H19B H 0.185 0.4387 0.4396 0.04 Uiso 1 1 calc R
C16 C 0.1949(7) 0.2245(4) 0.3459(3) 0.0329(12) Uani 1 1 d .
H16A H 0.326 0.2023 0.3809 0.039 Uiso 1 1 calc R
H16B H 0.2126 0.1778 0.2912 0.039 Uiso 1 1 calc R
C18 C -0.0950(8) 0.3176(4) 0.4642(3) 0.0345(12) Uani 1 1 d .
H18A H -0.0484 0.3018 0.5262 0.041 Uiso 1 1 calc R
H18B H -0.2653 0.3435 0.4727 0.041 Uiso 1 1 calc R
C10 C 0.7146(7) 0.9790(4) 0.2238(3) 0.0320(12) Uani 1 1 d .
H10A H 0.6429 1.0548 0.2409 0.048 Uiso 1 1 calc R
H10B H 0.6821 0.9637 0.1625 0.048 Uiso 1 1 calc R
H10C H 0.8875 0.9795 0.2219 0.048 Uiso 1 1 calc R
C7 C 1.0845(7) 0.7548(4) -0.0752(3) 0.0367(13) Uani 1 1 d .
H7A H 1.1808 0.8182 -0.0631 0.055 Uiso 1 1 calc R
H7B H 1.0517 0.7666 -0.1388 0.055 Uiso 1 1 calc R
H7C H 1.1721 0.6804 -0.0677 0.055 Uiso 1 1 calc R
C11 C 0.6505(8) 0.9061(4) 0.3946(3) 0.0335(12) Uani 1 1 d .
H11A H 0.582 0.844 0.4397 0.05 Uiso 1 1 calc R
H11B H 0.5751 0.981 0.4121 0.05 Uiso 1 1 calc R
H11C H 0.8227 0.9079 0.3941 0.05 Uiso 1 1 calc R
C8 C 0.7016(8) 0.8693(4) -0.0233(3) 0.0362(13) Uani 1 1 d .
H8A H 0.5518 0.8703 0.0214 0.054 Uiso 1 1 calc R
H8B H 0.6664 0.8745 -0.0866 0.054 Uiso 1 1 calc R
H8C H 0.796 0.9355 -0.0156 0.054 Uiso 1 1 calc R
C6 C 0.6982(8) 0.6484(4) -0.0223(3) 0.0331(12) Uani 1 1 d .
H6A H 0.7882 0.5755 -0.0117 0.05 Uiso 1 1 calc R
H6B H 0.6682 0.6559 -0.0864 0.05 Uiso 1 1 calc R
H6C H 0.5458 0.6481 0.0208 0.05 Uiso 1 1 calc R

loop_
_atom_site_aniso_label
_atom_site_aniso_U_11
_atom_site_aniso_U_22
_atom_site_aniso_U_33
_atom_site_aniso_U_23
_atom_site_aniso_U_13
_atom_site_aniso_U_12
O1 0.0248(18) 0.0247(18) 0.049(2) -0.0071(16) -0.0079(16) -0.0037(14)
O2 0.0261(18) 0.0343(19) 0.043(2) -0.0044(15) -0.0143(16) -0.0082(14)
O3 0.036(2) 0.034(2) 0.045(2) -0.0051(16) -0.0149(17) -0.0053(15)
C15 0.034(3) 0.018(3) 0.039(3) 0.001(2) -0.014(2) -0.003(2)
C2 0.031(3) 0.021(3) 0.030(3) -0.007(2) -0.014(2) -0.001(2)
C9 0.022(2) 0.025(3) 0.032(3) -0.004(2) -0.010(2) -0.001(2)
C14 0.029(3) 0.019(3) 0.036(3) -0.001(2) -0.006(2) -0.0059(19)
C1 0.016(2) 0.029(3) 0.024(3) 0.003(2) -0.009(2) -0.0017(19)
C13 0.021(3) 0.027(3) 0.038(3) -0.002(2) -0.004(2) -0.005(2)
C4 0.017(2) 0.036(3) 0.030(3) 0.005(2) -0.009(2) -0.006(2)
C3 0.026(3) 0.011(2) 0.039(3) -0.010(2) -0.012(2) 0.0004(19)
C12 0.027(3) 0.026(3) 0.052(3) -0.015(2) -0.012(2) -0.001(2)
C5 0.026(3) 0.019(3) 0.039(3) -0.007(2) -0.009(2) -0.0069(19)
C17 0.035(3) 0.026(3) 0.050(3) 0.002(2) -0.015(3) -0.013(2)
C19 0.032(3) 0.021(3) 0.047(3) -0.007(2) -0.006(3) -0.005(2)
C16 0.029(3) 0.031(3) 0.041(3) -0.005(2) -0.013(2) -0.003(2)
C18 0.031(3) 0.031(3) 0.043(3) -0.002(2) -0.011(2) -0.005(2)
C10 0.027(3) 0.027(3) 0.044(3) -0.008(2) -0.009(2) -0.001(2)
C7 0.033(3) 0.043(3) 0.037(3) -0.009(2) -0.008(3) -0.011(2)
C11 0.032(3) 0.031(3) 0.040(3) -0.008(2) -0.007(2) -0.005(2)
C8 0.035(3) 0.036(3) 0.040(3) 0.000(2) -0.014(2) -0.005(2)
C6 0.029(3) 0.033(3) 0.041(3) -0.008(2) -0.012(2) -0.009(2)

loop_
_atom_type_symbol
_atom_type_description
_atom_type_scat_dispersion_real
_atom_type_scat_dispersion_imag
_atom_type_scat_source
C C 0.0033 0.0016 'International Tables Vol C Tables 4.2.6.8 and 6.1.1.4'
H H 0 0 'International Tables Vol C Tables 4.2.6.8 and 6.1.1.4'
O O 0.0106 0.006 'International Tables Vol C Tables 4.2.6.8 and 6.1.1.4'

loop_
_geom_angle_atom_site_label_1
_geom_angle_atom_site_label_2
_geom_angle_atom_site_label_3
_geom_angle
C16 C15 C19 104.2(4)
C16 C15 C14 114.5(3)
C19 C15 C14 114.3(3)
C16 C15 H15 107.8
C19 C15 H15 107.8
C14 C15 H15 107.8
O1 C2 C13 122.5(4)
O1 C2 C1 121.5(4)
C13 C2 C1 116.0(4)
C11 C9 C10 110.6(3)
C11 C9 C4 110.2(4)
C10 C9 C4 108.9(4)
C11 C9 C12 108.3(4)
C10 C9 C12 109.6(3)
C4 C9 C12 109.3(3)
C13 C14 C15 112.6(3)
C13 C14 H14A 109.1
C15 C14 H14A 109.1
C13 C14 H14B 109.1
C15 C14 H14B 109.1
H14A C14 H14B 107.8
C4 C1 C2 107.6(3)
C4 C1 C3 112.0(3)
C2 C1 C3 109.2(3)
C4 C1 H1 109.3
C2 C1 H1 109.3
C3 C1 H1 109.3
C14 C13 C2 114.3(3)
C14 C13 H13A 108.7
C2 C13 H13A 108.7
C14 C13 H13B 108.7
C2 C13 H13B 108.7
H13A C13 H13B 107.6
O3 C4 C1 118.4(4)
O3 C4 C9 121.5(4)
C1 C4 C9 120.0(4)
O2 C3 C5 121.9(4)
O2 C3 C1 119.5(4)
C5 C3 C1 118.6(3)
C9 C12 H12A 109.5
C9 C12 H12B 109.5
H12A C12 H12B 109.5
C9 C12 H12C 109.5
H12A C12 H12C 109.5
H12B C12 H12C 109.5
C3 C5 C7 110.4(3)
C3 C5 C6 112.3(4)
C7 C5 C6 109.2(4)
C3 C5 C8 107.1(4)
C7 C5 C8 108.7(4)
C6 C5 C8 109.0(3)
C18 C17 C16 104.4(3)
C18 C17 H17A 110.9
C16 C17 H17A 110.9
C18 C17 H17B 110.9
C16 C17 H17B 110.9
H17A C17 H17B 108.9
C15 C19 C18 106.5(3)
C15 C19 H19A 110.4
C18 C19 H19A 110.4
C15 C19 H19B 110.4
C18 C19 H19B 110.4
H19A C19 H19B 108.6
C15 C16 C17 103.5(3)
C15 C16 H16A 111.1
C17 C16 H16A 111.1
C15 C16 H16B 111.1
C17 C16 H16B 111.1
H16A C16 H16B 109
C17 C18 C19 105.5(4)
C17 C18 H18A 110.6
C19 C18 H18A 110.6
C17 C18 H18B 110.6
C19 C18 H18B 110.6
H18A C18 H18B 108.8
C9 C10 H10A 109.5
C9 C10 H10B 109.5
H10A C10 H10B 109.5
C9 C10 H10C 109.5
H10A C10 H10C 109.5
H10B C10 H10C 109.5
C5 C7 H7A 109.5
C5 C7 H7B 109.5
H7A C7 H7B 109.5
C5 C7 H7C 109.5
H7A C7 H7C 109.5
H7B C7 H7C 109.5
C9 C11 H11A 109.5
C9 C11 H11B 109.5
H11A C11 H11B 109.5
C9 C11 H11C 109.5
H11A C11 H11C 109.5
H11B C11 H11C 109.5
C5 C8 H8A 109.5
C5 C8 H8B 109.5
H8A C8 H8B 109.5
C5 C8 H8C 109.5
H8A C8 H8C 109.5
H8B C8 H8C 109.5
C5 C6 H6A 109.5
C5 C6 H6B 109.5
H6A C6 H6B 109.5
C5 C6 H6C 109.5
H6A C6 H6C 109.5
H6B C6 H6C 109.5

loop_
_geom_bond_atom_site_label_1
_geom_bond_atom_site_label_2
_geom_bond_distance
O1 C2 1.195(5)
O2 C3 1.218(4)
O3 C4 1.196(5)
C15 C16 1.508(5)
C15 C19 1.513(6)
C15 C14 1.538(5)
C15 H15 0.98
C2 C13 1.515(6)
C2 C1 1.517(6)
C9 C11 1.515(6)
C9 C10 1.517(6)
C9 C4 1.518(6)
C9 C12 1.533(5)
C14 C13 1.504(5)
C14 H14A 0.97
C14 H14B 0.97
C1 C4 1.520(6)
C1 C3 1.531(6)
C1 H1 0.98
C13 H13A 0.97
C13 H13B 0.97
C3 C5 1.507(6)
C12 H12A 0.96
C12 H12B 0.96
C12 H12C 0.96
C5 C7 1.515(6)
C5 C6 1.535(5)
C5 C8 1.532(6)
C17 C18 1.520(6)
C17 C16 1.522(6)
C17 H17A 0.97
C17 H17B 0.97
C19 C18 1.543(6)
C19 H19A 0.97
C19 H19B 0.97
C16 H16A 0.97
C16 H16B 0.97
C18 H18A 0.97
C18 H18B 0.97
C10 H10A 0.96
C10 H10B 0.96
C10 H10C 0.96
C7 H7A 0.96
C7 H7B 0.96
C7 H7C 0.96
C11 H11A 0.96
C11 H11B 0.96
C11 H11C 0.96
C8 H8A 0.96
C8 H8B 0.96
C8 H8C 0.96
C6 H6A 0.96
C6 H6B 0.96
C6 H6C 0.96

loop_
_cod_related_entry_id
_cod_related_entry_database
_cod_related_entry_code
1 ChemSpider 30652541
